data_1511827
loop_
_publ_author_name
'Sakai, Ken-ichi'
'Nagahara, Kenta'
'Yoshii, Yuuya'
'Hoshino, Norihisa'
'Akutagawa, Tomoyuki'

_publ_section_title
;
 Structural and Spectroscopic Study of 6,7-Dicyano-Substituted Lumazine
 with High Electron Affinity and Proton Acidity
;
_journal_issue 17
_journal_name_full 'The Journal of Physical Chemistry A'
_journal_page_first 3614
_journal_paper_doi 10.1021/jp401528c
_journal_volume 117
_journal_year 2013
_chemical_formula_moiety 'C23 H26 N9 O2'
_chemical_formula_sum 'C23 H26 N9 O2'
_chemical_formula_weight 460.52
_space_group_IT_number 2
_symmetry_cell_setting triclinic
_symmetry_Int_Tables_number 2
_symmetry_space_group_name_Hall '-P 1'
_symmetry_space_group_name_H-M 'P -1'
_atom_sites_solution_hydrogens geom
_atom_sites_solution_primary direct
_atom_sites_solution_secondary difmap
_cell_angle_alpha 91.2900(10)
_cell_angle_beta 94.2070(12)
_cell_angle_gamma 93.3090(11)
_cell_formula_units_Z 2
_cell_length_a 7.09800(17)
_cell_length_b 8.88601(16)
_cell_length_c 17.7107(4)
_cell_measurement_reflns_used 2127
_cell_measurement_temperature 100
_cell_measurement_theta_max 68.16
_cell_measurement_theta_min 4.99
_cell_volume 1111.80(4)
_computing_cell_refinement 'RAPID AUTO'
_computing_data_collection 'RAPID AUTO (Rigaku, ????)'
_computing_data_reduction 'RAPID AUTO'
_computing_molecular_graphics 'CrystalStructure 4.0'
_computing_publication_material 'CrystalStructure 4.0 (Rigaku, 2010)'
_computing_structure_refinement 'SHELXL97 (Sheldrick, 2008)'
_computing_structure_solution 'Il Milione (Burla, et al., 2007)'
_diffrn_ambient_temperature 100
_diffrn_detector_area_resol_mean 10.000
_diffrn_measured_fraction_theta_full 0.980
_diffrn_measured_fraction_theta_max 0.980
_diffrn_measurement_device_type 'Rigaku R-AXIS RAPID'
_diffrn_measurement_method \w
_diffrn_radiation_type 'Cu K\a'
_diffrn_radiation_wavelength 1.54187
_diffrn_reflns_av_R_equivalents 0.0515
_diffrn_reflns_limit_h_max 8
_diffrn_reflns_limit_h_min -8
_diffrn_reflns_limit_k_max 10
_diffrn_reflns_limit_k_min -10
_diffrn_reflns_limit_l_max 20
_diffrn_reflns_limit_l_min -21
_diffrn_reflns_number 12757
_diffrn_reflns_theta_full 67.50
_diffrn_reflns_theta_max 67.50
_diffrn_standards_number 0
_exptl_absorpt_coefficient_mu 0.765
_exptl_absorpt_correction_T_max 0.985
_exptl_absorpt_correction_T_min 0.964
_exptl_absorpt_correction_type numerical
_exptl_absorpt_process_details 'NUMABS (Rigaku, 1999)'
_exptl_crystal_colour black
_exptl_crystal_density_diffrn 1.376
_exptl_crystal_density_method 'not measured'
_exptl_crystal_description platelet
_exptl_crystal_F_000 486.00
_exptl_crystal_size_max 0.150
_exptl_crystal_size_mid 0.100
_exptl_crystal_size_min 0.020
_refine_diff_density_max 0.470
_refine_diff_density_min -0.370
_refine_ls_extinction_method none
_refine_ls_goodness_of_fit_ref 1.029
_refine_ls_hydrogen_treatment mixed
_refine_ls_number_parameters 339
_refine_ls_number_reflns 3939
_refine_ls_number_restraints 0
_refine_ls_R_factor_gt 0.0630
_refine_ls_shift/su_max 0.000
_refine_ls_structure_factor_coef Fsqd
_refine_ls_weighting_details 'w = 1/[\s^2^(Fo^2^)+(0.1090P)^2^+0.0000P] where P=(Fo^2^+2Fc^2^)/3'
_refine_ls_weighting_scheme calc
_refine_ls_wR_factor_ref 0.2047
_reflns_number_gt 2147
_reflns_number_total 3941
_reflns_threshold_expression F^2^>2.0\s(F^2^)
_cod_data_source_file jp401528c_si_003.cif
_cod_data_source_block TMPD-DCNLH2
_cod_original_cell_volume 1111.79(4)
_cod_database_code 1511827

loop_
_symmetry_equiv_pos_site_id
_symmetry_equiv_pos_as_xyz
1 +X,+Y,+Z
2 -X,-Y,-Z

loop_
_atom_site_label
_atom_site_type_symbol
_atom_site_fract_x
_atom_site_fract_y
_atom_site_fract_z
_atom_site_U_iso_or_equiv
_atom_site_adp_type
_atom_site_occupancy
_atom_site_symmetry_multiplicity
_atom_site_calc_flag
_atom_site_refinement_flags
O1 O 0.9911(4) 0.3184(3) 0.30228(13) 0.0384(7) Uani 1.0 2 d .
O2 O 0.8694(4) 0.6576(3) 0.48608(12) 0.0387(7) Uani 1.0 2 d .
N1 N 0.8478(4) 0.5294(3) 0.26490(16) 0.0310(7) Uani 1.0 2 d .
N2 N 0.9298(4) 0.4909(3) 0.39303(15) 0.0308(7) Uani 1.0 2 d .
N3 N 0.7314(4) 0.8551(3) 0.37555(14) 0.0299(7) Uani 1.0 2 d .
N4 N 0.7320(4) 0.7524(3) 0.22347(15) 0.0311(7) Uani 1.0 2 d .
N5 N 0.5771(5) 1.0674(4) 0.13473(17) 0.0460(9) Uani 1.0 2 d .
N6 N 0.5573(5) 1.2063(4) 0.33832(16) 0.0411(8) Uani 1.0 2 d .
N7 N 0.4322(5) 0.5252(4) 0.37784(19) 0.0384(8) Uani 1.0 2 d .
N8 N 0.1001(5) 1.0189(4) 0.24428(19) 0.0363(8) Uani 1.0 2 d .
N9 N 0.2507(5) 0.5823(4) -0.11000(17) 0.0388(8) Uani 1.0 2 d .
C1 C 0.7902(5) 0.6681(4) 0.28145(18) 0.0272(8) Uani 1.0 2 d .
C2 C 0.6767(5) 0.8883(4) 0.24226(18) 0.0309(8) Uani 1.0 2 d .
C3 C 0.6727(5) 0.9397(4) 0.31724(18) 0.0291(8) Uani 1.0 2 d .
C4 C 0.6214(5) 0.9852(4) 0.18154(19) 0.0346(9) Uani 1.0 2 d .
C5 C 0.6093(5) 1.0866(4) 0.33234(18) 0.0330(9) Uani 1.0 2 d .
C6 C 0.9279(5) 0.4375(4) 0.31865(18) 0.0303(8) Uani 1.0 2 d .
C7 C 0.8634(5) 0.6231(4) 0.41825(18) 0.0284(8) Uani 1.0 2 d .
C8 C 0.3409(5) 0.6457(4) 0.34400(19) 0.0302(8) Uani 1.0 2 d .
C9 C 0.2984(5) 0.7680(4) 0.39033(18) 0.0289(8) Uani 1.0 2 d .
C10 C 0.2195(5) 0.8942(4) 0.35791(17) 0.0282(8) Uani 1.0 2 d .
C11 C 0.1845(5) 0.8962(4) 0.27833(18) 0.0306(8) Uani 1.0 2 d .
C12 C 0.2239(5) 0.7729(4) 0.23206(18) 0.0300(8) Uani 1.0 2 d .
C13 C 0.3021(5) 0.6463(4) 0.26514(18) 0.0298(8) Uani 1.0 2 d .
C14 C 0.3453(6) 0.7609(5) 0.47468(19) 0.0402(9) Uani 1.0 2 d .
C15 C 0.1684(5) 1.0255(4) 0.40607(19) 0.0360(9) Uani 1.0 2 d .
C16 C 0.1747(5) 0.7795(4) 0.14795(18) 0.0389(9) Uani 1.0 2 d .
C17 C 0.3450(5) 0.5113(4) 0.21768(19) 0.0385(9) Uani 1.0 2 d .
C18 C 0.7908(5) 0.7216(4) 0.35767(17) 0.0278(8) Uani 1.0 2 d .
C19 C 0.1253(5) 0.5424(4) -0.05258(17) 0.0338(9) Uani 1.0 2 d .
C20 C 0.1555(5) 0.4120(4) -0.01135(18) 0.0347(9) Uani 1.0 2 d .
C21 C -0.0271(5) 0.6303(4) -0.04207(18) 0.0330(8) Uani 1.0 2 d .
C22 C -0.0492(6) 0.7688(4) -0.08863(19) 0.0410(10) Uani 1.0 2 d .
C23 C 0.3184(6) 0.3168(5) -0.0268(2) 0.0424(10) Uani 1.0 2 d .
H1 H 0.844(6) 0.490(5) 0.215(3) 0.063(13) Uiso 1.0 2 d .
H2 H 0.984(6) 0.427(5) 0.429(3) 0.074(15) Uiso 1.0 2 d .
H3 H 0.403(5) 0.509(4) 0.428(2) 0.041(11) Uiso 1.0 2 d .
H4 H 0.429(5) 0.438(5) 0.350(2) 0.047(12) Uiso 1.0 2 d .
H5 H 0.152(6) 1.038(5) 0.200(3) 0.072(15) Uiso 1.0 2 d .
H6 H 0.111(6) 1.109(5) 0.273(3) 0.054(12) Uiso 1.0 2 d .
H7 H 0.373(6) 0.535(5) -0.104(2) 0.055(13) Uiso 1.0 2 d .
H8 H 0.274(6) 0.675(5) -0.111(3) 0.065(15) Uiso 1.0 2 d .
H9 H 0.4818 0.7522 0.4849 0.0482 Uiso 1.0 2 calc R
H10 H 0.2769 0.6730 0.4944 0.0482 Uiso 1.0 2 calc R
H11 H 0.3076 0.8529 0.4996 0.0482 Uiso 1.0 2 calc R
H12 H 0.0792 0.9900 0.4424 0.0432 Uiso 1.0 2 calc R
H13 H 0.1097 1.1003 0.3736 0.0432 Uiso 1.0 2 calc R
H14 H 0.2830 1.0715 0.4335 0.0432 Uiso 1.0 2 calc R
H15 H 0.2576 0.8567 0.1264 0.0467 Uiso 1.0 2 calc R
H16 H 0.0426 0.8049 0.1387 0.0467 Uiso 1.0 2 calc R
H17 H 0.1919 0.6812 0.1240 0.0467 Uiso 1.0 2 calc R
H18 H 0.4366 0.5421 0.1813 0.0462 Uiso 1.0 2 calc R
H19 H 0.2282 0.4692 0.1903 0.0462 Uiso 1.0 2 calc R
H20 H 0.3982 0.4347 0.2506 0.0462 Uiso 1.0 2 calc R
H21 H 0.0384 0.8507 -0.0672 0.0491 Uiso 1.0 2 calc R
H22 H -0.1795 0.7996 -0.0882 0.0491 Uiso 1.0 2 calc R
H23 H -0.0208 0.7463 -0.1409 0.0491 Uiso 1.0 2 calc R
H24 H 0.4379 0.3772 -0.0168 0.0509 Uiso 1.0 2 calc R
H25 H 0.3058 0.2816 -0.0798 0.0509 Uiso 1.0 2 calc R
H26 H 0.3173 0.2298 0.0063 0.0509 Uiso 1.0 2 calc R

loop_
_atom_site_aniso_label
_atom_site_aniso_U_11
_atom_site_aniso_U_22
_atom_site_aniso_U_33
_atom_site_aniso_U_12
_atom_site_aniso_U_13
_atom_site_aniso_U_23
O1 0.0461(16) 0.0319(14) 0.0389(14) 0.0126(12) 0.0079(12) 0.0009(11)
O2 0.0476(16) 0.0398(15) 0.0295(14) 0.0118(12) 0.0022(11) -0.0011(11)
N1 0.0365(17) 0.0279(16) 0.0296(16) 0.0072(13) 0.0055(13) -0.0010(13)
N2 0.0351(17) 0.0302(16) 0.0279(15) 0.0079(14) 0.0026(13) 0.0004(13)
N3 0.0296(16) 0.0282(16) 0.0321(16) 0.0037(13) 0.0014(12) -0.0000(12)
N4 0.0339(16) 0.0269(15) 0.0330(16) 0.0046(13) 0.0034(12) 0.0038(12)
N5 0.057(3) 0.0408(19) 0.0402(19) 0.0054(16) 0.0021(16) 0.0078(15)
N6 0.044(2) 0.0349(18) 0.0449(18) 0.0063(15) 0.0049(15) 0.0040(14)
N7 0.051(2) 0.0270(17) 0.0385(19) 0.0058(15) 0.0055(15) 0.0052(14)
N8 0.0406(19) 0.0318(18) 0.0370(18) 0.0066(15) 0.0016(15) 0.0040(14)
N9 0.046(2) 0.037(2) 0.0339(17) 0.0014(17) 0.0065(15) 0.0026(14)
C1 0.0247(18) 0.0254(18) 0.0318(18) 0.0013(14) 0.0046(14) -0.0003(14)
C2 0.034(2) 0.0268(18) 0.0321(18) 0.0021(15) 0.0024(15) 0.0032(14)
C3 0.0308(19) 0.0262(18) 0.0299(18) -0.0007(15) 0.0022(14) 0.0022(14)
C4 0.038(2) 0.032(2) 0.033(2) 0.0027(16) 0.0042(16) -0.0008(15)
C5 0.039(3) 0.0280(19) 0.0320(19) -0.0029(17) 0.0044(15) 0.0015(15)
C6 0.0300(19) 0.0299(19) 0.0322(19) 0.0033(16) 0.0083(15) 0.0016(15)
C7 0.0278(18) 0.0261(18) 0.0312(19) 0.0021(15) 0.0022(14) -0.0013(14)
C8 0.0237(18) 0.0275(18) 0.040(2) 0.0036(14) 0.0037(14) 0.0025(15)
C9 0.032(2) 0.0254(18) 0.0293(17) 0.0016(15) 0.0039(14) 0.0009(14)
C10 0.0263(18) 0.0280(18) 0.0301(18) 0.0011(15) 0.0026(14) -0.0005(14)
C11 0.034(2) 0.0239(18) 0.0344(19) 0.0048(15) 0.0059(15) 0.0003(14)
C12 0.0306(19) 0.0274(18) 0.0321(18) 0.0014(15) 0.0021(14) 0.0020(14)
C13 0.0279(18) 0.0278(18) 0.0339(19) 0.0023(15) 0.0048(15) -0.0020(14)
C14 0.044(3) 0.042(3) 0.034(2) 0.0015(18) 0.0021(17) 0.0008(16)
C15 0.037(2) 0.038(2) 0.0337(19) 0.0085(17) 0.0018(16) -0.0022(16)
C16 0.045(3) 0.037(2) 0.034(2) 0.0010(18) 0.0001(16) -0.0022(16)
C17 0.038(3) 0.038(3) 0.040(2) 0.0033(17) 0.0063(17) -0.0067(17)
C18 0.0273(18) 0.0272(18) 0.0290(18) 0.0029(15) 0.0025(14) 0.0002(14)
C19 0.040(2) 0.037(2) 0.0239(17) -0.0018(17) 0.0020(15) 0.0033(14)
C20 0.042(3) 0.037(2) 0.0254(17) 0.0089(17) 0.0002(15) -0.0011(14)
C21 0.037(2) 0.034(2) 0.0279(18) 0.0063(16) -0.0032(15) 0.0015(14)
C22 0.053(3) 0.036(3) 0.034(2) 0.0056(18) 0.0031(17) 0.0024(16)
C23 0.049(3) 0.045(3) 0.034(2) 0.0081(19) 0.0048(17) 0.0036(17)

loop_
_atom_type_symbol
_atom_type_description
_atom_type_scat_dispersion_real
_atom_type_scat_dispersion_imag
_atom_type_scat_source
C C 0.0181 0.0091
;
International Tables for Crystallography
(1992, Vol. C, Tables 4.2.6.8 and 6.1.1.4)
;
H H 0.0000 0.0000
;
International Tables for Crystallography
(1992, Vol. C, Table 6.1.1.4)
;
O O 0.0492 0.0322
;
International Tables for Crystallography
(1992, Vol. C, Tables 4.2.6.8 and 6.1.1.4)
;
N N 0.0311 0.0180
;
International Tables for Crystallography
(1992, Vol. C, Tables 4.2.6.8 and 6.1.1.4)
;

loop_
_geom_angle_atom_site_label_1
_geom_angle_atom_site_label_2
_geom_angle_atom_site_label_3
_geom_angle
_geom_angle_publ_flag
_geom_angle_site_symmetry_1
_geom_angle_site_symmetry_3
C1 N1 C6 123.2(3) yes . .
C6 N2 C7 127.5(3) yes . .
C3 N3 C18 116.2(3) yes . .
C1 N4 C2 115.7(3) yes . .
N1 C1 N4 117.6(3) yes . .
N1 C1 C18 121.0(3) yes . .
N4 C1 C18 121.4(3) yes . .
N4 C2 C3 123.0(3) yes . .
N4 C2 C4 117.4(3) yes . .
C3 C2 C4 119.5(3) yes . .
N3 C3 C2 121.3(3) yes . .
N3 C3 C5 119.3(3) yes . .
C2 C3 C5 119.3(3) yes . .
N5 C4 C2 177.5(4) yes . .
N6 C5 C3 174.5(4) yes . .
O1 C6 N1 122.5(3) yes . .
O1 C6 N2 122.3(3) yes . .
N1 C6 N2 115.3(3) yes . .
O2 C7 N2 121.8(3) yes . .
O2 C7 C18 123.4(3) yes . .
N2 C7 C18 114.8(3) yes . .
N7 C8 C9 118.6(3) yes . .
N7 C8 C13 120.2(3) yes . .
C9 C8 C13 121.1(3) yes . .
C8 C9 C10 120.1(3) yes . .
C8 C9 C14 118.5(3) yes . .
C10 C9 C14 121.4(3) yes . .
C9 C10 C11 118.8(3) yes . .
C9 C10 C15 121.4(3) yes . .
C11 C10 C15 119.8(3) yes . .
N8 C11 C10 120.2(3) yes . .
N8 C11 C12 118.5(3) yes . .
C10 C11 C12 121.2(3) yes . .
C11 C12 C13 119.6(3) yes . .
C11 C12 C16 118.4(3) yes . .
C13 C12 C16 122.0(3) yes . .
C8 C13 C12 119.2(3) yes . .
C8 C13 C17 119.4(3) yes . .
C12 C13 C17 121.3(3) yes . .
N3 C18 C1 122.3(3) yes . .
N3 C18 C7 119.8(3) yes . .
C1 C18 C7 117.9(3) yes . .
N9 C19 C20 118.8(4) yes . .
N9 C19 C21 119.0(3) yes . .
C20 C19 C21 122.1(4) yes . .
C19 C20 C21 118.5(4) yes . 2_565
C19 C20 C23 120.2(3) yes . .
C21 C20 C23 121.2(3) yes 2_565 .
C19 C21 C20 119.4(3) yes . 2_565
C19 C21 C22 118.7(3) yes . .
C20 C21 C22 121.9(4) yes 2_565 .
C1 N1 H1 122(3) no . .
C6 N1 H1 114(3) no . .
C6 N2 H2 115(3) no . .
C7 N2 H2 118(3) no . .
C8 N7 H3 114(3) no . .
C8 N7 H4 116(3) no . .
H3 N7 H4 113(4) no . .
C11 N8 H5 110(3) no . .
C11 N8 H6 116(3) no . .
H5 N8 H6 107(4) no . .
C19 N9 H7 114(3) no . .
C19 N9 H8 112(3) no . .
H7 N9 H8 107(4) no . .
C9 C14 H9 109.470 no . .
C9 C14 H10 109.465 no . .
C9 C14 H11 109.463 no . .
H9 C14 H10 109.479 no . .
H9 C14 H11 109.471 no . .
H10 C14 H11 109.480 no . .
C10 C15 H12 109.473 no . .
C10 C15 H13 109.475 no . .
C10 C15 H14 109.472 no . .
H12 C15 H13 109.466 no . .
H12 C15 H14 109.477 no . .
H13 C15 H14 109.465 no . .
C12 C16 H15 109.474 no . .
C12 C16 H16 109.470 no . .
C12 C16 H17 109.474 no . .
H15 C16 H16 109.468 no . .
H15 C16 H17 109.471 no . .
H16 C16 H17 109.470 no . .
C13 C17 H18 109.477 no . .
C13 C17 H19 109.476 no . .
C13 C17 H20 109.473 no . .
H18 C17 H19 109.461 no . .
H18 C17 H20 109.468 no . .
H19 C17 H20 109.472 no . .
C21 C22 H21 109.474 no . .
C21 C22 H22 109.471 no . .
C21 C22 H23 109.469 no . .
H21 C22 H22 109.474 no . .
H21 C22 H23 109.474 no . .
H22 C22 H23 109.466 no . .
C20 C23 H24 109.477 no . .
C20 C23 H25 109.472 no . .
C20 C23 H26 109.477 no . .
H24 C23 H25 109.466 no . .
H24 C23 H26 109.474 no . .
H25 C23 H26 109.460 no . .

loop_
_geom_bond_atom_site_label_1
_geom_bond_atom_site_label_2
_geom_bond_distance
_geom_bond_publ_flag
_geom_bond_site_symmetry_2
O1 C6 1.211(5) yes .
O2 C7 1.230(4) yes .
N1 C1 1.354(5) yes .
N1 C6 1.380(5) yes .
N2 C6 1.389(5) yes .
N2 C7 1.369(5) yes .
N3 C3 1.346(4) yes .
N3 C18 1.321(4) yes .
N4 C1 1.340(5) yes .
N4 C2 1.334(5) yes .
N5 C4 1.155(5) yes .
N6 C5 1.151(5) yes .
N7 C8 1.407(5) yes .
N8 C11 1.401(5) yes .
N9 C19 1.437(5) yes .
C1 C18 1.421(5) yes .
C2 C3 1.397(5) yes .
C2 C4 1.439(5) yes .
C3 C5 1.431(5) yes .
C7 C18 1.482(5) yes .
C8 C9 1.407(5) yes .
C8 C13 1.404(5) yes .
C9 C10 1.398(5) yes .
C9 C14 1.510(5) yes .
C10 C11 1.414(5) yes .
C10 C15 1.507(5) yes .
C11 C12 1.407(5) yes .
C12 C13 1.403(5) yes .
C12 C16 1.508(5) yes .
C13 C17 1.508(5) yes .
C19 C20 1.402(5) yes .
C19 C21 1.392(5) yes .
C20 C21 1.403(5) yes 2_565
C20 C23 1.509(6) yes .
C21 C22 1.506(5) yes .
N1 H1 0.95(4) no .
N2 H2 0.94(5) no .
N7 H3 0.94(4) no .
N7 H4 0.91(4) no .
N8 H5 0.90(5) no .
N8 H6 0.94(4) no .
N9 H7 0.98(4) no .
N9 H8 0.84(5) no .
C14 H9 0.980 no .
C14 H10 0.980 no .
C14 H11 0.980 no .
C15 H12 0.980 no .
C15 H13 0.980 no .
C15 H14 0.980 no .
C16 H15 0.980 no .
C16 H16 0.980 no .
C16 H17 0.980 no .
C17 H18 0.980 no .
C17 H19 0.980 no .
C17 H20 0.980 no .
C22 H21 0.980 no .
C22 H22 0.980 no .
C22 H23 0.980 no .
C23 H24 0.980 no .
C23 H25 0.980 no .
C23 H26 0.980 no .

loop_
_geom_contact_atom_site_label_1
_geom_contact_atom_site_label_2
_geom_contact_distance
_geom_contact_publ_flag
_geom_contact_site_symmetry_2
O1 C1 3.509(4) no .
O1 C7 3.561(4) no .
O2 N3 2.818(4) no .
O2 C6 3.578(4) no .
N1 C2 3.499(5) no .
N1 C7 2.815(5) no .
N2 C1 2.721(5) no .
N3 N4 2.825(4) no .
N3 N6 3.481(4) no .
N4 N5 3.437(4) no .
N4 C6 3.595(5) no .
N5 C3 3.483(5) no .
N5 C5 3.490(5) no .
N6 C2 3.445(5) no .
N6 C4 3.438(5) no .
N7 C14 2.802(5) no .
N7 C17 2.857(5) no .
N8 C15 2.870(5) no .
N8 C16 2.795(5) no .
N9 C22 2.814(6) no .
N9 C23 2.855(5) no .
C1 C3 2.676(5) no .
C1 C4 3.579(5) no .
C2 C18 2.657(5) no .
C4 C5 2.808(5) no .
C5 C18 3.583(5) no .
C6 C18 2.846(5) no .
C8 C11 2.784(5) no .
C9 C12 2.816(5) no .
C10 C13 2.832(5) no .
C14 C15 2.971(6) no .
C16 C17 2.986(5) no .
C19 C19 2.756(5) no 2_565
C20 C20 2.825(5) no 2_565
C21 C21 2.812(5) no 2_565
C22 C23 2.980(6) no 2_565
O1 N6 3.293(4) no 1_545
O1 N8 2.995(4) no 1_645
O1 C5 3.390(5) no 1_545
O1 C15 3.463(5) no 1_645
O1 C17 3.415(5) no 1_655
O2 O2 3.473(4) no 2_766
O2 N2 2.873(4) no 2_766
O2 C7 3.600(4) no 2_766
O2 C14 3.470(5) no 1_655
O2 C15 3.401(5) no 2_676
N1 N9 2.918(4) no 2_665
N1 C12 3.430(5) no 1_655
N1 C13 3.330(5) no 1_655
N1 C17 3.599(5) no .
N2 O2 2.873(4) no 2_766
N2 N7 3.554(5) no .
N2 N7 3.592(5) no 1_655
N2 C8 3.335(5) no 1_655
N2 C9 3.491(5) no 1_655
N3 N7 3.522(4) no .
N3 C8 3.254(4) no .
N3 C9 3.157(5) no .
N3 C10 3.499(4) no 1_655
N3 C14 3.436(5) no .
N3 C15 3.373(5) no 1_655
N4 N8 3.417(4) no 1_655
N4 N9 3.565(5) no 2_665
N4 C11 3.450(4) no 1_655
N4 C12 3.477(5) no 1_655
N4 C13 3.282(5) no .
N4 C16 3.502(5) no 1_655
N4 C17 3.379(5) no .
N4 C23 3.513(5) no 2_665
N5 N9 3.328(5) no 2_675
N6 O1 3.293(4) no 1_565
N6 N7 3.098(5) no 1_565
N6 C6 3.287(5) no 1_565
N6 C10 3.600(5) no .
N6 C14 3.336(5) no 2_676
N6 C15 3.421(5) no .
N7 N2 3.592(5) no 1_455
N7 N2 3.554(5) no .
N7 N3 3.522(4) no .
N7 N6 3.098(5) no 1_545
N7 C1 3.368(5) no .
N7 C7 3.159(5) no .
N7 C18 3.050(5) no .
N8 O1 2.995(4) no 1_465
N8 N4 3.417(4) no 1_455
N8 C2 3.156(5) no 1_455
N8 C3 3.426(5) no 1_455
N8 C4 3.490(5) no 1_455
N8 C22 3.385(5) no 2_575
N9 N1 2.918(4) no 2_665
N9 N4 3.565(5) no 2_665
N9 N5 3.328(5) no 2_675
C1 N7 3.368(5) no .
C1 C8 3.448(5) no .
C1 C11 3.364(5) no 1_655
C1 C12 3.348(5) no 1_655
C1 C13 3.449(5) no .
C1 C17 3.478(5) no .
C2 N8 3.156(5) no 1_655
C2 C12 3.307(5) no .
C2 C13 3.375(5) no .
C3 N8 3.426(5) no 1_655
C3 C8 3.479(5) no .
C3 C9 3.345(5) no .
C3 C10 3.352(5) no .
C3 C11 3.481(5) no .
C4 N8 3.490(5) no 1_655
C4 C12 3.487(5) no .
C4 C16 3.572(5) no .
C5 O1 3.390(5) no 1_565
C5 C10 3.233(5) no .
C5 C11 3.433(5) no .
C5 C15 3.497(5) no .
C6 N6 3.287(5) no 1_545
C6 C8 3.371(5) no 1_655
C6 C13 3.358(5) no 1_655
C7 O2 3.600(4) no 2_766
C7 N7 3.159(5) no .
C7 C9 3.351(5) no 1_655
C8 N2 3.335(5) no 1_455
C8 N3 3.254(4) no .
C8 C1 3.448(5) no .
C8 C3 3.479(5) no .
C8 C6 3.371(5) no 1_455
C8 C18 3.216(5) no .
C9 N2 3.491(5) no 1_455
C9 N3 3.157(5) no .
C9 C3 3.345(5) no .
C9 C7 3.351(5) no 1_455
C10 N3 3.499(4) no 1_455
C10 N6 3.600(5) no .
C10 C3 3.352(5) no .
C10 C5 3.233(5) no .
C10 C18 3.327(5) no 1_455
C11 N4 3.450(4) no 1_455
C11 C1 3.364(5) no 1_455
C11 C3 3.481(5) no .
C11 C5 3.433(5) no .
C11 C18 3.516(5) no 1_455
C12 N1 3.430(5) no 1_455
C12 N4 3.477(5) no 1_455
C12 C1 3.348(5) no 1_455
C12 C2 3.307(5) no .
C12 C4 3.487(5) no .
C13 N1 3.330(5) no 1_455
C13 N4 3.282(5) no .
C13 C1 3.449(5) no .
C13 C2 3.375(5) no .
C13 C6 3.358(5) no 1_455
C14 O2 3.470(5) no 1_455
C14 N3 3.436(5) no .
C14 N6 3.336(5) no 2_676
C15 O1 3.463(5) no 1_465
C15 O2 3.401(5) no 2_676
C15 N3 3.373(5) no 1_455
C15 N6 3.421(5) no .
C15 C5 3.497(5) no .
C16 N4 3.502(5) no 1_455
C16 C4 3.572(5) no .
C16 C20 3.572(5) no 2_565
C17 O1 3.415(5) no 1_455
C17 N1 3.599(5) no .
C17 N4 3.379(5) no .
C17 C1 3.478(5) no .
C18 N7 3.050(5) no .
C18 C8 3.216(5) no .
C18 C10 3.327(5) no 1_655
C18 C11 3.516(5) no 1_655
C20 C16 3.572(5) no 2_565
C22 N8 3.385(5) no 2_575
C23 N4 3.513(5) no 2_665
O1 H1 2.42(4) no .
O1 H2 2.43(5) no .
O2 H2 2.47(5) no .
N1 H2 3.17(5) no .
N2 H1 3.17(4) no .
N4 H1 2.51(4) no .
N7 H9 2.7264 no .
N7 H10 2.7530 no .
N7 H18 3.4891 no .
N7 H19 3.5383 no .
N7 H20 2.3663 no .
N8 H12 3.5372 no .
N8 H13 2.3818 no .
N8 H14 3.5154 no .
N8 H15 2.8416 no .
N8 H16 2.6297 no .
N9 H21 3.0065 no .
N9 H23 2.5186 no .
N9 H24 2.8115 no .
N9 H25 2.7809 no .
C8 H9 2.7453 no .
C8 H10 2.7419 no .
C8 H11 3.3096 no .
C8 H18 3.1382 no .
C8 H19 3.1396 no .
C8 H20 2.5425 no .
C9 H3 2.54(4) no .
C9 H4 3.21(4) no .
C9 H12 2.7652 no .
C9 H13 3.3230 no .
C9 H14 2.7976 no .
C10 H5 3.12(5) no .
C10 H6 2.58(4) no .
C10 H9 3.1455 no .
C10 H10 3.1668 no .
C10 H11 2.5800 no .
C11 H12 3.1587 no .
C11 H13 2.5546 no .
C11 H14 3.1418 no .
C11 H15 2.7953 no .
C11 H16 2.6899 no .
C11 H17 3.3041 no .
C12 H5 2.51(5) no .
C12 H6 3.22(4) no .
C12 H18 2.7867 no .
C12 H19 2.7842 no .
C12 H20 3.3290 no .
C13 H3 3.20(4) no .
C13 H4 2.57(4) no .
C13 H15 3.1291 no .
C13 H16 3.1979 no .
C13 H17 2.5942 no .
C14 H3 2.44(4) no .
C14 H12 2.8939 no .
C14 H14 2.9206 no .
C15 H6 2.50(4) no .
C15 H11 2.4735 no .
C16 H5 2.47(5) no .
C16 H18 2.9333 no .
C16 H19 2.9117 no .
C17 H4 2.48(4) no .
C17 H15 3.5660 no .
C17 H17 2.5000 no .
C18 H1 3.28(4) no .
C18 H2 3.26(5) no .
C19 H21 2.8560 no .
C19 H22 3.2769 no .
C19 H23 2.6285 no .
C19 H24 2.7732 no .
C19 H25 2.7623 no .
C19 H26 3.3194 no .
C20 H7 2.56(4) no .
C20 H8 3.08(5) no .
C20 H21 3.0546 no 2_565
C20 H22 2.6100 no 2_565
C20 H23 3.2485 no 2_565
C21 H7 3.27(4) no .
C21 H8 2.55(5) no .
C21 H24 3.1654 no 2_565
C21 H25 3.1491 no 2_565
C21 H26 2.5772 no 2_565
C22 H8 2.54(5) no .
C22 H26 2.4819 no 2_565
C23 H7 2.43(4) no .
C23 H8 3.57(5) no .
C23 H21 3.4191 no 2_565
C23 H22 2.5411 no 2_565
H3 H9 2.3816 no .
H3 H10 2.1305 no .
H3 H11 3.4047 no .
H3 H20 3.1909 no .
H4 H10 3.5381 no .
H4 H18 3.1459 no .
H4 H19 3.0961 no .
H4 H20 1.7533 no .
H5 H13 3.1514 no .
H5 H15 2.2452 no .
H5 H16 2.3774 no .
H5 H17 3.4498 no .
H6 H12 3.2240 no .
H6 H13 1.7869 no .
H6 H14 3.0454 no .
H6 H16 3.5490 no .
H7 H23 3.4847 no .
H7 H24 2.1562 no .
H7 H25 2.3339 no .
H7 H26 3.4027 no .
H8 H21 2.5016 no .
H8 H22 3.5081 no .
H8 H23 2.2455 no .
H8 H24 3.3845 no .
H8 H25 3.5744 no .
H9 H14 3.3553 no .
H10 H12 3.3363 no .
H11 H12 2.2758 no .
H11 H13 3.4495 no .
H11 H14 2.2987 no .
H15 H18 3.2755 no .
H16 H19 3.4441 no .
H17 H18 2.3707 no .
H17 H19 2.2584 no .
H17 H20 3.4751 no .
H21 H26 2.8766 no 2_565
H22 H24 3.0964 no 2_565
H22 H25 3.2541 no 2_565
H22 H26 1.8235 no 2_565
H23 H26 3.3051 no 2_565
O1 H4 3.27(4) no 1_655
O1 H5 3.35(5) no 1_645
O1 H6 2.16(4) no 1_645
O1 H13 2.4907 no 1_645
O1 H19 2.9854 no 1_655
O1 H20 3.2155 no 1_655
O1 H23 2.9284 no 2_665
O2 H2 1.95(5) no 2_766
O2 H3 3.56(4) no .
O2 H3 2.91(4) no 2_666
O2 H9 2.9217 no .
O2 H10 2.8806 no 1_655
O2 H10 3.0950 no 2_666
O2 H11 3.4628 no 1_655
O2 H12 3.3615 no 1_655
O2 H12 3.3415 no 2_676
O2 H13 3.2387 no 2_676
O2 H14 3.0595 no 2_676
N1 H4 3.49(4) no .
N1 H7 3.17(4) no 2_665
N1 H8 3.27(5) no 2_665
N1 H18 3.1835 no .
N1 H19 3.1591 no 1_655
N1 H20 3.2435 no .
N1 H23 3.5824 no 2_665
N2 H2 3.22(5) no 2_766
N2 H3 3.37(4) no 1_655
N2 H4 3.58(4) no .
N2 H10 3.2662 no 1_655
N2 H10 2.9268 no 2_666
N3 H9 2.8497 no .
N3 H11 3.4079 no 2_676
N3 H12 2.8451 no 1_655
N3 H13 3.3615 no 1_655
N3 H14 3.4393 no 2_676
N4 H7 3.30(4) no 2_665
N4 H16 2.7795 no 1_655
N4 H18 2.7756 no .
N4 H25 2.5477 no 2_665
N5 H5 3.31(5) no .
N5 H7 3.58(4) no 2_675
N5 H8 2.52(5) no 2_675
N5 H15 2.8496 no .
N5 H21 3.1144 no 2_675
N5 H22 3.1829 no 2_575
N5 H23 3.4655 no 2_675
N5 H25 3.3958 no 2_665
N5 H26 3.2403 no 1_565
N6 H3 3.37(4) no 1_565
N6 H4 2.31(4) no 1_565
N6 H6 3.35(4) no .
N6 H9 3.1793 no 2_676
N6 H10 3.2430 no 2_676
N6 H11 3.0271 no 2_676
N6 H13 3.3675 no .
N6 H14 2.8929 no .
N6 H20 2.8209 no 1_565
N7 H2 3.44(5) no 1_455
N7 H3 3.58(4) no 2_666
N7 H9 3.5481 no 2_666
N7 H10 3.5217 no 2_666
N8 H21 3.4629 no 2_575
N8 H22 3.2998 no 2_575
N8 H23 2.8606 no 2_575
N9 H1 2.00(4) no 2_665
N9 H18 2.8938 no 2_665
N9 H19 3.5871 no 2_565
N9 H24 3.0327 no 2_665
C1 H4 3.49(4) no .
C1 H16 3.4096 no 1_655
C1 H18 3.1032 no .
C1 H20 3.3767 no .
C2 H6 3.56(4) no 1_655
C2 H15 3.4812 no .
C2 H16 3.3936 no 1_655
C2 H18 3.5371 no .
C2 H25 3.2325 no 2_665
C3 H6 3.52(4) no 1_655
C3 H12 3.5076 no 1_655
C3 H13 3.4098 no 1_655
C4 H5 3.43(5) no .
C4 H8 3.35(5) no 2_675
C4 H15 2.8579 no .
C4 H16 3.5930 no 1_655
C4 H21 3.5359 no 2_675
C4 H25 3.0360 no 2_665
C5 H4 3.46(4) no 1_565
C5 H11 3.0223 no 2_676
C5 H13 3.5683 no 1_655
C5 H14 3.0292 no .
C6 H4 3.56(4) no 1_655
C6 H6 3.37(4) no 1_645
C6 H13 3.4619 no 1_645
C6 H19 3.2349 no 1_655
C7 H2 2.89(5) no 2_766
C7 H3 3.38(4) no .
C7 H4 3.53(4) no .
C7 H9 3.2882 no .
C7 H10 3.1415 no 1_655
C7 H10 3.2282 no 2_666
C7 H12 3.5237 no 1_655
C8 H2 3.55(5) no 1_455
C12 H1 3.57(4) no 1_455
C13 H1 3.50(4) no 1_455
C14 H2 3.38(5) no 2_666
C14 H3 3.49(4) no 2_666
C14 H14 3.2603 no 2_676
C15 H9 3.5156 no 2_676
C15 H12 3.3152 no 2_576
C16 H25 3.5405 no 2_565
C17 H1 3.54(4) no 1_455
C17 H1 3.56(4) no .
C17 H7 2.98(4) no 2_665
C17 H23 3.3432 no 2_565
C18 H3 3.56(4) no .
C18 H4 3.48(4) no .
C18 H9 3.2751 no .
C18 H12 3.3090 no 1_655
C19 H1 2.90(5) no 2_665
C19 H16 3.5169 no 2_565
C19 H17 3.3272 no .
C19 H17 3.0942 no 2_565
C19 H19 3.3635 no 2_565
C19 H24 3.2824 no 2_665
C20 H16 3.1312 no 2_565
C20 H17 3.3346 no .
C20 H17 3.1171 no 2_565
C20 H19 3.5904 no .
C20 H24 3.3481 no 2_665
C21 H1 3.57(5) no 2_665
C21 H16 3.5157 no .
C21 H17 3.2347 no .
C21 H17 3.2148 no 2_565
C21 H19 2.9844 no 2_565
C22 H5 2.73(5) no 2_575
C22 H6 3.47(4) no 2_575
C22 H19 2.9175 no 2_565
C23 H7 3.27(4) no 2_665
C23 H16 3.2410 no 2_565
C23 H18 3.5627 no 2_665
C23 H24 3.1853 no 2_665
H1 N9 2.00(4) no 2_665
H1 C12 3.57(4) no 1_655
H1 C13 3.50(4) no 1_655
H1 C17 3.56(4) no .
H1 C17 3.54(4) no 1_655
H1 C19 2.90(5) no 2_665
H1 C21 3.57(5) no 2_665
H1 H7 2.40(6) no 2_665
H1 H8 2.39(6) no 2_665
H1 H16 3.4075 no 1_655
H1 H17 3.4313 no 1_655
H1 H18 2.9758 no .
H1 H19 2.8056 no 1_655
H1 H20 3.2869 no .
H1 H23 2.8473 no 2_665
H1 H25 3.3252 no 2_665
H2 O2 1.95(5) no 2_766
H2 N2 3.22(5) no 2_766
H2 N7 3.44(5) no 1_655
H2 C7 2.89(5) no 2_766
H2 C8 3.55(5) no 1_655
H2 C14 3.38(5) no 2_666
H2 H2 2.78(7) no 2_766
H2 H3 3.02(6) no 1_655
H2 H4 3.55(6) no 1_655
H2 H10 3.0712 no 1_655
H2 H10 2.5085 no 2_666
H2 H11 3.4655 no 2_666
H2 H13 3.2411 no 1_645
H3 O2 3.56(4) no .
H3 O2 2.91(4) no 2_666
H3 N2 3.37(4) no 1_455
H3 N6 3.37(4) no 1_545
H3 N7 3.58(4) no 2_666
H3 C7 3.38(4) no .
H3 C14 3.49(4) no 2_666
H3 C18 3.56(4) no .
H3 H2 3.02(6) no 1_455
H3 H3 2.82(5) no 2_666
H3 H9 2.9410 no 2_666
H3 H10 3.1211 no 2_666
H4 O1 3.27(4) no 1_455
H4 N1 3.49(4) no .
H4 N2 3.58(4) no .
H4 N6 2.31(4) no 1_545
H4 C1 3.49(4) no .
H4 C5 3.46(4) no 1_545
H4 C6 3.56(4) no 1_455
H4 C7 3.53(4) no .
H4 C18 3.48(4) no .
H4 H2 3.55(6) no 1_455
H4 H9 3.4511 no 2_666
H4 H10 3.5297 no 2_666
H5 O1 3.35(5) no 1_465
H5 N5 3.31(5) no .
H5 C4 3.43(5) no .
H5 C22 2.73(5) no 2_575
H5 H21 2.8508 no 2_575
H5 H22 2.4901 no 2_575
H5 H23 2.4069 no 2_575
H6 O1 2.16(4) no 1_465
H6 N6 3.35(4) no .
H6 C2 3.56(4) no 1_455
H6 C3 3.52(4) no 1_455
H6 C6 3.37(4) no 1_465
H6 C22 3.47(4) no 2_575
H6 H20 3.4883 no 1_565
H6 H22 3.4516 no 2_575
H6 H23 2.7454 no 2_575
H7 N1 3.17(4) no 2_665
H7 N4 3.30(4) no 2_665
H7 N5 3.58(4) no 2_675
H7 C17 2.98(4) no 2_665
H7 C23 3.27(4) no 2_665
H7 H1 2.40(6) no 2_665
H7 H18 2.1223 no 2_665
H7 H19 3.3144 no 2_665
H7 H20 3.1678 no 2_665
H7 H24 2.5250 no 2_665
H7 H26 3.3081 no 2_665
H8 N1 3.27(5) no 2_665
H8 N5 2.52(5) no 2_675
H8 C4 3.35(5) no 2_675
H8 H1 2.39(6) no 2_665
H8 H18 3.1994 no 2_665
H8 H24 3.0052 no 2_665
H8 H26 3.3844 no 2_665
H9 O2 2.9217 no .
H9 N3 2.8497 no .
H9 N6 3.1793 no 2_676
H9 N7 3.5481 no 2_666
H9 C7 3.2882 no .
H9 C15 3.5156 no 2_676
H9 C18 3.2751 no .
H9 H3 2.9410 no 2_666
H9 H4 3.4511 no 2_666
H9 H14 2.5637 no 2_676
H10 O2 2.8806 no 1_455
H10 O2 3.0950 no 2_666
H10 N2 3.2662 no 1_455
H10 N2 2.9268 no 2_666
H10 N6 3.2430 no 2_676
H10 N7 3.5217 no 2_666
H10 C7 3.1415 no 1_455
H10 C7 3.2282 no 2_666
H10 H2 3.0712 no 1_455
H10 H2 2.5085 no 2_666
H10 H3 3.1211 no 2_666
H10 H4 3.5297 no 2_666
H11 O2 3.4628 no 1_455
H11 N3 3.4079 no 2_676
H11 N6 3.0271 no 2_676
H11 C5 3.0223 no 2_676
H11 H2 3.4655 no 2_666
H11 H12 3.3668 no 2_576
H11 H14 3.0876 no 2_676
H12 O2 3.3615 no 1_455
H12 O2 3.3415 no 2_676
H12 N3 2.8451 no 1_455
H12 C3 3.5076 no 1_455
H12 C7 3.5237 no 1_455
H12 C15 3.3152 no 2_576
H12 C18 3.3090 no 1_455
H12 H11 3.3668 no 2_576
H12 H12 2.4088 no 2_576
H12 H14 3.5296 no 2_576
H13 O1 2.4907 no 1_465
H13 O2 3.2387 no 2_676
H13 N3 3.3615 no 1_455
H13 N6 3.3675 no .
H13 C3 3.4098 no 1_455
H13 C5 3.5683 no 1_455
H13 C6 3.4619 no 1_465
H13 H2 3.2411 no 1_465
H14 O2 3.0595 no 2_676
H14 N3 3.4393 no 2_676
H14 N6 2.8929 no .
H14 C5 3.0292 no .
H14 C14 3.2603 no 2_676
H14 H9 2.5637 no 2_676
H14 H11 3.0876 no 2_676
H14 H12 3.5296 no 2_576
H15 N5 2.8496 no .
H15 C2 3.4812 no .
H15 C4 2.8579 no .
H15 H21 3.5641 no 2_575
H15 H22 3.2132 no 2_575
H15 H25 3.5445 no 2_665
H16 N4 2.7795 no 1_455
H16 C1 3.4096 no 1_455
H16 C2 3.3936 no 1_455
H16 C4 3.5930 no 1_455
H16 C19 3.5169 no 2_565
H16 C20 3.1312 no 2_565
H16 C21 3.5157 no .
H16 C23 3.2410 no 2_565
H16 H1 3.4075 no 1_455
H16 H21 3.4022 no 2_575
H16 H25 2.6756 no 2_565
H16 H26 3.4823 no 2_565
H17 C19 3.3272 no .
H17 C19 3.0942 no 2_565
H17 C20 3.3346 no .
H17 C20 3.1171 no 2_565
H17 C21 3.2347 no .
H17 C21 3.2148 no 2_565
H17 H1 3.4313 no 1_455
H17 H24 3.4098 no 2_665
H17 H25 3.5979 no 2_565
H18 N1 3.1835 no .
H18 N4 2.7756 no .
H18 N9 2.8938 no 2_665
H18 C1 3.1032 no .
H18 C2 3.5371 no .
H18 C23 3.5627 no 2_665
H18 H1 2.9758 no .
H18 H7 2.1223 no 2_665
H18 H8 3.1994 no 2_665
H18 H24 3.1944 no 2_665
H18 H25 3.0513 no 2_665
H19 O1 2.9854 no 1_455
H19 N1 3.1591 no 1_455
H19 N9 3.5871 no 2_565
H19 C6 3.2349 no 1_455
H19 C19 3.3635 no 2_565
H19 C20 3.5904 no .
H19 C21 2.9844 no 2_565
H19 C22 2.9175 no 2_565
H19 H1 2.8056 no 1_455
H19 H7 3.3144 no 2_665
H19 H22 2.9524 no 2_565
H19 H23 2.4514 no 2_565
H20 O1 3.2155 no 1_455
H20 N1 3.2435 no .
H20 N6 2.8209 no 1_545
H20 C1 3.3767 no .
H20 H1 3.2869 no .
H20 H6 3.4883 no 1_545
H20 H7 3.1678 no 2_665
H20 H23 3.4837 no 2_565
H21 N5 3.1144 no 2_675
H21 N8 3.4629 no 2_575
H21 C4 3.5359 no 2_675
H21 H5 2.8508 no 2_575
H21 H15 3.5641 no 2_575
H21 H16 3.4022 no 2_575
H22 N5 3.1829 no 2_575
H22 N8 3.2998 no 2_575
H22 H5 2.4901 no 2_575
H22 H6 3.4516 no 2_575
H22 H15 3.2132 no 2_575
H22 H19 2.9524 no 2_565
H23 O1 2.9284 no 2_665
H23 N1 3.5824 no 2_665
H23 N5 3.4655 no 2_675
H23 N8 2.8606 no 2_575
H23 C17 3.3432 no 2_565
H23 H1 2.8473 no 2_665
H23 H5 2.4069 no 2_575
H23 H6 2.7454 no 2_575
H23 H19 2.4514 no 2_565
H23 H20 3.4837 no 2_565
H24 N9 3.0327 no 2_665
H24 C19 3.2824 no 2_665
H24 C20 3.3481 no 2_665
H24 C23 3.1853 no 2_665
H24 H7 2.5250 no 2_665
H24 H8 3.0052 no 2_665
H24 H17 3.4098 no 2_665
H24 H18 3.1944 no 2_665
H24 H24 2.3524 no 2_665
H25 N4 2.5477 no 2_665
H25 N5 3.3958 no 2_665
H25 C2 3.2325 no 2_665
H25 C4 3.0360 no 2_665
H25 C16 3.5405 no 2_565
H25 H1 3.3252 no 2_665
H25 H15 3.5445 no 2_665
H25 H16 2.6756 no 2_565
H25 H17 3.5979 no 2_565
H25 H18 3.0513 no 2_665
H26 N5 3.2403 no 1_545
H26 H7 3.3081 no 2_665
H26 H8 3.3844 no 2_665
H26 H16 3.4823 no 2_565

loop_
_geom_hbond_atom_site_label_D
_geom_hbond_atom_site_label_H
_geom_hbond_atom_site_label_A
_geom_hbond_site_symmetry_A
_geom_hbond_distance_DA
_geom_hbond_distance_DH
_geom_hbond_distance_HA
_geom_hbond_angle_DHA
_geom_hbond_publ_flag
N1 H1 N9 2_665 2.918(4) 0.946 2.00(4) 162(4) no
N2 H2 O2 2_766 2.873(4) 0.939 1.95(5) 166(4) no
N7 H4 N6 1_545 3.098(5) 0.910 2.31(4) 145(3) no
N8 H6 O1 1_465 2.995(4) 0.938 2.16(4) 149(4) no

loop_
_geom_torsion_atom_site_label_1
_geom_torsion_atom_site_label_2
_geom_torsion_atom_site_label_3
_geom_torsion_atom_site_label_4
_geom_torsion
_geom_torsion_publ_flag
_geom_torsion_site_symmetry_3
_geom_torsion_site_symmetry_4
C1 N1 C6 O1 -174.6(3) no . .
C1 N1 C6 N2 5.8(5) no . .
C6 N1 C1 N4 173.5(3) no . .
C6 N1 C1 C18 -6.7(5) no . .
C6 N2 C7 O2 178.6(3) no . .
C6 N2 C7 C18 -3.3(5) no . .
C7 N2 C6 O1 179.8(3) no . .
C7 N2 C6 N1 -0.6(5) no . .
C3 N3 C18 C1 -1.1(4) no . .
C3 N3 C18 C7 178.1(3) no . .
C18 N3 C3 C2 -0.5(5) no . .
C18 N3 C3 C5 -179.0(3) no . .
C1 N4 C2 C3 -2.0(5) no . .
C1 N4 C2 C4 177.2(3) no . .
C2 N4 C1 N1 -179.9(3) no . .
C2 N4 C1 C18 0.3(4) no . .
N1 C1 C18 N3 -178.5(3) no . .
N1 C1 C18 C7 2.3(5) no . .
N4 C1 C18 N3 1.3(5) no . .
N4 C1 C18 C7 -178.0(3) no . .
N4 C2 C3 N3 2.2(5) no . .
N4 C2 C3 C5 -179.3(3) no . .
C4 C2 C3 N3 -176.9(3) no . .
C4 C2 C3 C5 1.5(5) no . .
O2 C7 C18 N3 1.2(5) no . .
O2 C7 C18 C1 -179.5(3) no . .
N2 C7 C18 N3 -176.9(3) no . .
N2 C7 C18 C1 2.4(4) no . .
N7 C8 C9 C10 175.6(3) no . .
N7 C8 C9 C14 -2.6(5) no . .
N7 C8 C13 C12 -175.2(3) no . .
N7 C8 C13 C17 4.8(5) no . .
C9 C8 C13 C12 1.5(5) no . .
C9 C8 C13 C17 -178.4(3) no . .
C13 C8 C9 C10 -1.2(5) no . .
C13 C8 C9 C14 -179.5(3) no . .
C8 C9 C10 C11 -0.2(5) no . .
C8 C9 C10 C15 178.6(3) no . .
C14 C9 C10 C11 178.0(3) no . .
C14 C9 C10 C15 -3.2(5) no . .
C9 C10 C11 N8 178.0(3) no . .
C9 C10 C11 C12 1.4(5) no . .
C15 C10 C11 N8 -0.9(5) no . .
C15 C10 C11 C12 -177.5(3) no . .
N8 C11 C12 C13 -177.7(3) no . .
N8 C11 C12 C16 0.5(5) no . .
C10 C11 C12 C13 -1.0(5) no . .
C10 C11 C12 C16 177.2(3) no . .
C11 C12 C13 C8 -0.4(5) no . .
C11 C12 C13 C17 179.5(3) no . .
C16 C12 C13 C8 -178.6(3) no . .
C16 C12 C13 C17 1.3(5) no . .
N9 C19 C20 C21 -176.9(3) no . 2_565
N9 C19 C20 C23 0.7(5) no . .
N9 C19 C21 C20 176.9(3) no . 2_565
N9 C19 C21 C22 -3.1(5) no . .
C20 C19 C21 C20 0.0(5) no . 2_565
C20 C19 C21 C22 180.0(3) no . .
C21 C19 C20 C21 -0.0(5) no . 2_565
C21 C19 C20 C23 177.6(3) no . .
C19 C20 C21 C19 0.0(5) no 2_565 2_565
C19 C20 C21 C22 180.0(3) no 2_565 2_565
C23 C20 C21 C19 -177.6(3) no 2_565 2_565
C23 C20 C21 C22 2.3(5) no 2_565 2_565
